data_2206352
loop_
_publ_author_name
'Kruszynski, Rafal'

_publ_section_title
;
 Stacking and N---H&#x00B7;&#x00B7;&#x00B7;O interactions in
 2,3-dimethyl-6-nitroaniline
;
_journal_issue 8
_journal_name_full 'Acta Crystallographica Section E'
_journal_page_first o2379
_journal_page_last o2381
_journal_paper_doi 10.1107/S1600536805020684
_journal_volume 61
_journal_year 2005
_chemical_formula_iupac 'C8 H10 N2 O2'
_chemical_formula_moiety 'C8 H10 N2 O2'
_chemical_formula_sum 'C8 H10 N2 O2'
_chemical_formula_weight 166.18
_chemical_name_common
;
6-nitro-2,3-xylidine
;
_chemical_name_systematic
;
2,3-dimethyl-6-nitroaniline
;
_space_group_IT_number 15
_symmetry_cell_setting monoclinic
_symmetry_space_group_name_Hall '-C 2yc'
_symmetry_space_group_name_H-M 'C 1 2/c 1'
_atom_sites_solution_hydrogens difmap
_atom_sites_solution_primary direct
_atom_sites_solution_secondary direct
_audit_creation_method SHELXL-97
_cell_angle_alpha 90.00
_cell_angle_beta 111.251(9)
_cell_angle_gamma 90.00
_cell_formula_units_Z 8
_cell_length_a 14.4439(11)
_cell_length_b 8.6837(6)
_cell_length_c 14.0031(10)
_cell_measurement_reflns_used 5030
_cell_measurement_temperature 291.0(3)
_cell_measurement_theta_max 25
_cell_measurement_theta_min 2
_cell_volume 1636.9(2)
_computing_cell_refinement
;
CrysAlis RED (UNIL IC & Kuma, 2000)
;
_computing_data_collection
;
CrysAlis CCD (UNIL IC & Kuma, 2000)
;
_computing_data_reduction 'CrysAlis RED'
_computing_molecular_graphics
;
MERCURY (Version 1.4; Bruno <i>et al.</i>, 2002)
;
_computing_publication_material SHELXL97
_computing_structure_refinement 'SHELXL97 (Sheldrick, 1997)'
_computing_structure_solution 'SHELXS97 (Sheldrick, 1997)'
_diffrn_ambient_temperature 291.0(3)
_diffrn_measured_fraction_theta_full 0.465
_diffrn_measured_fraction_theta_max 0.465
_diffrn_measurement_device_type 'Kuma KM-4 CCD'
_diffrn_measurement_method \w
_diffrn_radiation_monochromator graphite
_diffrn_radiation_source 'fine-focus sealed tube'
_diffrn_radiation_type MoK\a
_diffrn_radiation_wavelength 0.71073
_diffrn_reflns_av_R_equivalents 0.0346
_diffrn_reflns_av_sigmaI/netI 0.0175
_diffrn_reflns_limit_h_max 17
_diffrn_reflns_limit_h_min -17
_diffrn_reflns_limit_k_max 10
_diffrn_reflns_limit_k_min -10
_diffrn_reflns_limit_l_max 15
_diffrn_reflns_limit_l_min -16
_diffrn_reflns_number 9090
_diffrn_reflns_theta_full 25.33
_diffrn_reflns_theta_max 25.33
_diffrn_reflns_theta_min 2.79
_diffrn_standards_decay_% 9.7
_diffrn_standards_interval_time 14.66
_diffrn_standards_number 21
_exptl_absorpt_coefficient_mu 0.099
_exptl_absorpt_correction_T_max 0.991
_exptl_absorpt_correction_T_min 0.941
_exptl_absorpt_correction_type numerical
_exptl_absorpt_process_details
;
(X-RED; Stoe & Cie, 1999)
;
_exptl_crystal_colour orange
_exptl_crystal_density_diffrn 1.349
_exptl_crystal_density_method 'not measured'
_exptl_crystal_description prism
_exptl_crystal_F_000 704
_exptl_crystal_size_max 0.481
_exptl_crystal_size_mid 0.402
_exptl_crystal_size_min 0.253
_refine_diff_density_max 0.210
_refine_diff_density_min -0.185
_refine_ls_extinction_method none
_refine_ls_goodness_of_fit_ref 1.167
_refine_ls_hydrogen_treatment constr
_refine_ls_matrix_type full
_refine_ls_number_parameters 112
_refine_ls_number_reflns 1492
_refine_ls_number_restraints 0
_refine_ls_restrained_S_all 1.167
_refine_ls_R_factor_all 0.0639
_refine_ls_R_factor_gt 0.0540
_refine_ls_shift/su_max 0.000
_refine_ls_shift/su_mean 0.000
_refine_ls_structure_factor_coef Fsqd
_refine_ls_weighting_details 'w = 1/[\s^2^(Fo^2^)+(0.0975P)^2^+0.2133P] where P = (Fo^2^+2Fc^2^)/3'
_refine_ls_weighting_scheme calc
_refine_ls_wR_factor_gt 0.1530
_refine_ls_wR_factor_ref 0.1634
_reflns_number_gt 1297
_reflns_number_total 1492
_reflns_threshold_expression I>2\s(I)
_cod_data_source_file bt6688.cif
_cod_data_source_block I
_cod_original_sg_symbol_H-M 'C 2/c'
_cod_database_code 2206352
_cod_database_fobs_code 2206352

loop_
_symmetry_equiv_pos_as_xyz
'x, y, z'
'-x, y, -z+1/2'
'x+1/2, y+1/2, z'
'-x+1/2, y+1/2, -z+1/2'
'-x, -y, -z'
'x, -y, z-1/2'
'-x+1/2, -y+1/2, -z'
'x+1/2, -y+1/2, z-1/2'

loop_
_atom_site_label
_atom_site_fract_x
_atom_site_fract_y
_atom_site_fract_z
_atom_site_U_iso_or_equiv
_atom_site_adp_type
_atom_site_calc_flag
_atom_site_refinement_flags
_atom_site_occupancy
_atom_site_type_symbol
C1 0.38107(12) 0.80506(19) 0.07627(12) 0.0371(4) Uani d . 1 C
C2 0.38012(12) 0.81245(18) -0.02559(12) 0.0353(4) Uani d . 1 C
C3 0.37547(12) 0.67001(18) -0.07882(13) 0.0368(4) Uani d . 1 C
C4 0.36957(12) 0.53156(18) -0.03186(13) 0.0396(5) Uani d . 1 C
C5 0.37129(14) 0.5295(2) 0.06996(15) 0.0482(5) Uani d . 1 C
H5 0.3684 0.4360 0.1012 0.058 Uiso calc R 1 H
C6 0.37709(14) 0.6637(2) 0.12263(14) 0.0456(5) Uani d . 1 C
H6 0.3784 0.6612 0.1895 0.055 Uiso calc R 1 H
N1 0.38383(11) 0.94163(18) 0.13640(12) 0.0474(4) Uani d . 1 N
O1 0.38809(11) 1.07134(16) 0.10086(12) 0.0652(5) Uani d . 1 O
O2 0.38082(12) 0.92551(18) 0.22332(11) 0.0677(5) Uani d . 1 O
N2 0.38212(11) 0.94697(17) -0.07443(12) 0.0498(5) Uani d . 1 N
H2A 0.38409(12) 1.0347(18) -0.0432(6) 0.060 Uiso calc R 1 H
H2B 0.38142(12) 0.94573(17) -0.1371(12) 0.060 Uiso calc R 1 H
C7 0.37622(17) 0.6753(2) -0.18646(14) 0.0559(6) Uani d . 1 C
H7A 0.3853 0.5732 -0.2078 0.084 Uiso calc R 1 H
H7B 0.4296 0.7401 -0.1878 0.084 Uiso calc R 1 H
H7C 0.3142 0.7161 -0.2321 0.084 Uiso calc R 1 H
C8 0.36032(16) 0.3797(2) -0.08706(16) 0.0564(5) Uani d . 1 C
H8A 0.4199 0.3605 -0.1006 0.085 Uiso calc R 1 H
H8B 0.3046 0.3834 -0.1506 0.085 Uiso calc R 1 H
H8C 0.3507 0.2985 -0.0451 0.085 Uiso calc R 1 H

loop_
_atom_site_aniso_label
_atom_site_aniso_U_11
_atom_site_aniso_U_22
_atom_site_aniso_U_33
_atom_site_aniso_U_12
_atom_site_aniso_U_13
_atom_site_aniso_U_23
C1 0.0406(9) 0.0395(9) 0.0331(9) 0.0016(6) 0.0155(7) -0.0038(7)
C2 0.0363(8) 0.0362(9) 0.0343(9) 0.0034(6) 0.0140(7) 0.0012(6)
C3 0.0407(9) 0.0373(9) 0.0321(8) 0.0057(6) 0.0127(7) -0.0013(6)
C4 0.0426(9) 0.0360(10) 0.0390(10) 0.0036(6) 0.0133(7) 0.0002(7)
C5 0.0619(11) 0.0401(10) 0.0458(11) 0.0038(8) 0.0233(9) 0.0096(8)
C6 0.0589(11) 0.0495(11) 0.0329(9) 0.0040(8) 0.0220(8) 0.0037(7)
N1 0.0513(9) 0.0498(9) 0.0440(9) -0.0005(7) 0.0205(7) -0.0127(7)
O1 0.0947(11) 0.0398(8) 0.0712(10) -0.0049(7) 0.0422(8) -0.0119(6)
O2 0.0944(12) 0.0747(10) 0.0433(8) -0.0013(8) 0.0362(8) -0.0161(7)
N2 0.0736(11) 0.0372(8) 0.0461(9) -0.0008(7) 0.0305(8) 0.0031(6)
C7 0.0828(15) 0.0515(11) 0.0369(10) 0.0074(9) 0.0259(10) 0.0006(8)
C8 0.0697(12) 0.0383(10) 0.0610(12) 0.0036(9) 0.0234(10) -0.0059(9)

loop_
_atom_type_symbol
_atom_type_description
_atom_type_scat_dispersion_real
_atom_type_scat_dispersion_imag
_atom_type_scat_source
C C 0.0033 0.0016 'International Tables Vol C Tables 4.2.6.8 and 6.1.1.4'
H H 0.0000 0.0000 'International Tables Vol C Tables 4.2.6.8 and 6.1.1.4'
N N 0.0061 0.0033 'International Tables Vol C Tables 4.2.6.8 and 6.1.1.4'
O O 0.0106 0.0060 'International Tables Vol C Tables 4.2.6.8 and 6.1.1.4'

loop_
_geom_angle_atom_site_label_1
_geom_angle_atom_site_label_2
_geom_angle_atom_site_label_3
_geom_angle
C6 C1 C2 121.16(14)
C6 C1 N1 116.49(15)
C2 C1 N1 122.33(15)
N2 C2 C1 123.29(14)
N2 C2 C3 119.06(14)
C1 C2 C3 117.65(14)
C4 C3 C2 120.05(15)
C4 C3 C7 121.51(15)
C2 C3 C7 118.44(14)
C3 C4 C5 120.38(15)
C3 C4 C8 121.56(16)
C5 C4 C8 118.06(15)
C6 C5 C4 120.56(15)
C6 C5 H5 119.7
C4 C5 H5 119.7
C5 C6 C1 120.18(16)
C5 C6 H6 119.9
C1 C6 H6 119.9
O2 N1 O1 121.30(15)
O2 N1 C1 118.35(15)
O1 N1 C1 120.34(15)
C2 N2 H2A 120.0
C2 N2 H2B 120.0
H2A N2 H2B 120.0
C3 C7 H7A 109.5
C3 C7 H7B 109.5
H7A C7 H7B 109.5
C3 C7 H7C 109.5
H7A C7 H7C 109.5
H7B C7 H7C 109.5
C4 C8 H8A 109.5
C4 C8 H8B 109.5
H8A C8 H8B 109.5
C4 C8 H8C 109.5
H8A C8 H8C 109.5
H8B C8 H8C 109.5

loop_
_geom_bond_atom_site_label_1
_geom_bond_atom_site_label_2
_geom_bond_distance
C1 C6 1.399(2)
C1 C2 1.423(2)
C1 N1 1.447(2)
C2 N2 1.359(2)
C2 C3 1.433(2)
C3 C4 1.388(2)
C3 C7 1.512(2)
C4 C5 1.417(3)
C4 C8 1.510(2)
C5 C6 1.365(2)
C5 H5 0.9300
C6 H6 0.9300
N1 O2 1.241(2)
N1 O1 1.242(2)
N2 H2A 0.8742
N2 H2B 0.8742
C7 H7A 0.9600
C7 H7B 0.9600
C7 H7C 0.9600
C8 H8A 0.9600
C8 H8B 0.9600
C8 H8C 0.9600

loop_
_geom_hbond_atom_site_label_D
_geom_hbond_atom_site_label_H
_geom_hbond_atom_site_label_A
_geom_hbond_site_symmetry_A
_geom_hbond_distance_DH
_geom_hbond_distance_HA
_geom_hbond_distance_DA
_geom_hbond_angle_DHA
N2 H2A O1 . 0.87 2.02 2.654(2) 128
N2 H2B O2 6_575 0.87 2.25 3.035(2) 150
C6 H6 O2 . 0.93 2.34 2.665(2) 100

loop_
_cod_related_entry_id
_cod_related_entry_database
_cod_related_entry_code
1 ChemSpider 519116
